data_4341896
loop_
_publ_author_name
'Smetana, Volodymyr'
'Steinberg, Simon'
'Card, Nathan'
'Mudring, Anja-Verena'
'Miller, Gordon J.'

_publ_section_title
;
 Crystal Structure and Bonding in BaAu5Ga2 and AeAu4+xGa3-x (Ae = Ba and
 Eu): Hexagonal Diamond-Type Au Frameworks and Remarkable Cation/Anion
 Partitioning in the Ae-Au-Ga Systems.
;
_journal_issue 3
_journal_name_full 'Inorganic chemistry'
_journal_page_first 1010
_journal_page_last 1018
_journal_paper_doi 10.1021/ic502402y
_journal_volume 54
_journal_year 2015
_chemical_formula_sum 'Au4.44 Eu1.12 Ga2.22'
_chemical_formula_weight 1199.42
_chemical_name_systematic
;
 ?
;
_space_group_crystal_system hexagonal
_space_group_IT_number 189
_space_group_name_Hall 'P -6 -2'
_space_group_name_H-M_alt 'P -6 2 m'
_symmetry_space_group_name_Hall 'P -6 -2'
_symmetry_space_group_name_H-M 'P -6 2 m'
_audit_creation_method SHELXL-2014
_cell_angle_alpha 90
_cell_angle_beta 90
_cell_angle_gamma 120
_cell_formula_units_Z 3
_cell_length_a 8.5430(8)
_cell_length_b 8.5430(8)
_cell_length_c 7.2493(8)
_cell_measurement_reflns_used 876
_cell_measurement_temperature 296(2)
_cell_measurement_theta_max 29.354
_cell_measurement_theta_min 4.772
_cell_volume 458.19(8)
_computing_cell_refinement 'Bruker SAINT'
_computing_data_collection 'Bruker APEX2'
_computing_data_reduction 'Bruker SAINT'
_computing_molecular_graphics 'Bruker SHELXTL'
_computing_publication_material 'Bruker SHELXTL'
_computing_structure_refinement 'SHELXL-2014 (Sheldrick, 2014)'
_computing_structure_solution 'SHELXS-97 (Sheldrick 2008)'
_diffrn_ambient_temperature 296(2)
_diffrn_measured_fraction_theta_full 1.000
_diffrn_measured_fraction_theta_max 1.000
_diffrn_measurement_device_type 'Bruker APEX-II CCD'
_diffrn_measurement_method '\f and \w scans'
_diffrn_radiation_type MoK\a
_diffrn_radiation_wavelength 0.71073
_diffrn_reflns_av_R_equivalents 0.1071
_diffrn_reflns_av_unetI/netI 0.0476
_diffrn_reflns_Laue_measured_fraction_full 1.000
_diffrn_reflns_Laue_measured_fraction_max 1.000
_diffrn_reflns_limit_h_max 10
_diffrn_reflns_limit_h_min -11
_diffrn_reflns_limit_k_max 12
_diffrn_reflns_limit_k_min -11
_diffrn_reflns_limit_l_max 10
_diffrn_reflns_limit_l_min -10
_diffrn_reflns_number 6307
_diffrn_reflns_point_group_measured_fraction_full 1.000
_diffrn_reflns_point_group_measured_fraction_max 1.000
_diffrn_reflns_theta_full 25.242
_diffrn_reflns_theta_max 30.578
_diffrn_reflns_theta_min 2.753
_exptl_absorpt_coefficient_mu 127.026
_exptl_absorpt_correction_T_max 0.7461
_exptl_absorpt_correction_T_min 0.1227
_exptl_absorpt_correction_type empirical
_exptl_absorpt_process_details
;
SADABAS, R. H. Blessing, Acta Crystallogr. A 1995, 51, 33.
;
_exptl_crystal_colour silver
_exptl_crystal_density_diffrn 13.041
_exptl_crystal_description polyhedral
_exptl_crystal_F_000 1470
_exptl_crystal_size_max 0.1
_exptl_crystal_size_mid 0.1
_exptl_crystal_size_min 0.1
_refine_diff_density_max 3.231
_refine_diff_density_min -3.459
_refine_diff_density_rms 0.665
_refine_ls_abs_structure_details
;
 Refined as an inversion twin.
;
_refine_ls_abs_structure_Flack 0.49(7)
_refine_ls_extinction_coef 0.00082(17)
_refine_ls_extinction_expression Fc^*^=kFc[1+0.001xFc^2^\l^3^/sin(2\q)]^-1/4^
_refine_ls_extinction_method SHELXL
_refine_ls_goodness_of_fit_ref 1.052
_refine_ls_hydrogen_treatment undef
_refine_ls_matrix_type full
_refine_ls_number_parameters 32
_refine_ls_number_reflns 560
_refine_ls_number_restraints 0
_refine_ls_restrained_S_all 1.052
_refine_ls_R_factor_all 0.0443
_refine_ls_R_factor_gt 0.0341
_refine_ls_shift/su_max 0.000
_refine_ls_shift/su_mean 0.000
_refine_ls_structure_factor_coef Fsqd
_refine_ls_weighting_details 'w=1/[\s^2^(Fo^2^)+(0.0280P)^2^+27.2667P] where P=(Fo^2^+2Fc^2^)/3'
_refine_ls_weighting_scheme calc
_refine_ls_wR_factor_gt 0.0730
_refine_ls_wR_factor_ref 0.0777
_reflns_Friedel_coverage 0.707
_reflns_Friedel_fraction_full 1.000
_reflns_Friedel_fraction_max 1.000
_reflns_number_gt 491
_reflns_number_total 560
_reflns_threshold_expression 'I > 2\s(I)'
_cod_data_source_file ic502402y_si_002.cif
_cod_data_source_block crystal-2
_cod_depositor_comments 'Adding full bibliography for 4341895--4341903.cif.'
_cod_original_cell_volume 458.19(10)
_cod_database_code 4341896
_shelx_space_group_comment
;
The symmetry employed for this shelxl refinement is uniquely defined
by the following loop, which should always be used as a source of
symmetry information in preference to the above space-group names.
They are only intended as comments.
;
_shelxl_version_number 2014-1

loop_
_space_group_symop_operation_xyz
'x, y, z'
'-y, x-y, z'
'-x+y, -x, z'
'x, y, -z'
'-y, x-y, -z'
'-x+y, -x, -z'
'y, x, -z'
'x-y, -y, -z'
'-x, -x+y, -z'
'y, x, z'
'x-y, -y, z'
'-x, -x+y, z'

loop_
_atom_site_label
_atom_site_type_symbol
_atom_site_fract_x
_atom_site_fract_y
_atom_site_fract_z
_atom_site_U_iso_or_equiv
_atom_site_adp_type
_atom_site_occupancy
_atom_site_site_symmetry_order
_atom_site_calc_flag
_atom_site_refinement_flags_posn
_atom_site_refinement_flags_adp
_atom_site_refinement_flags_occupancy
_atom_site_disorder_assembly
_atom_site_disorder_group
Eu1 Eu 0.0000 0.0000 0.0000 0.0083(9) Uani 1 12 d S T P . .
Eu2 Eu 0.3333 0.6667 0.5000 0.0117(7) Uani 1 6 d S T P . .
Au1 Au 0.70022(17) 0.0000 0.30140(17) 0.0105(3) Uani 1 2 d S T P B .
Au2 Au 0.36744(18) 0.0000 0.20794(18) 0.0122(3) Uani 1 2 d S T P . .
Ga3_a Ga 0.3033(6) 0.4816(7) 0.0000 0.0188(11) Uani 0.645(9) 2 d S T P A 1
Ga4_a Ga 0.2004(7) 0.0000 0.5000 0.0098(15) Uani 0.928(14) 4 d S T P B 1
Au3_b Au 0.3033(6) 0.4816(7) 0.0000 0.0188(11) Uani 0.185(9) 2 d S T P A 2
Au4_b Au 0.2004(7) 0.0000 0.5000 0.0098(15) Uani 0.072(14) 4 d S T P B 2
Eu3_c Eu 0.3333 0.6667 0.0000 0.0188(11) Uani 0.174(11) 6 d S T P C 3

loop_
_atom_site_aniso_label
_atom_site_aniso_U_11
_atom_site_aniso_U_22
_atom_site_aniso_U_33
_atom_site_aniso_U_23
_atom_site_aniso_U_13
_atom_site_aniso_U_12
Eu1 0.0059(12) 0.0059(12) 0.013(2) 0.000 0.000 0.0030(6)
Eu2 0.0035(8) 0.0035(8) 0.028(2) 0.000 0.000 0.0017(4)
Au1 0.0114(5) 0.0149(7) 0.0065(5) 0.000 -0.0014(4) 0.0074(3)
Au2 0.0117(5) 0.0146(7) 0.0113(6) 0.000 0.0033(4) 0.0073(4)
Ga3_a 0.0168(18) 0.024(2) 0.0114(18) 0.000 0.000 0.0072(16)
Ga4_a 0.016(2) 0.004(2) 0.005(2) 0.000 0.000 0.0022(11)
Au3_b 0.0168(18) 0.024(2) 0.0114(18) 0.000 0.000 0.0072(16)
Au4_b 0.016(2) 0.004(2) 0.005(2) 0.000 0.000 0.0022(11)
Eu3_c 0.0168(18) 0.024(2) 0.0114(18) 0.000 0.000 0.0072(16)

loop_
_atom_type_symbol
_atom_type_description
_atom_type_scat_dispersion_real
_atom_type_scat_dispersion_imag
_atom_type_scat_source
Ga Ga 0.2307 1.6083 'International Tables Vol C Tables 4.2.6.8 and 6.1.1.4'
Eu Eu -0.1578 3.6682 'International Tables Vol C Tables 4.2.6.8 and 6.1.1.4'
Au Au -2.0133 8.8022 'International Tables Vol C Tables 4.2.6.8 and 6.1.1.4'

loop_
_geom_angle_atom_site_label_1
_geom_angle_atom_site_label_2
_geom_angle_atom_site_label_3
_geom_angle
_geom_angle_site_symmetry_1
_geom_angle_site_symmetry_3
Au1 Eu1 Au1 135.286(16) 3_665 5_545
Au1 Eu1 Au1 135.286(16) 3_665 4_455
Au1 Eu1 Au1 82.42(3) 5_545 4_455
Au1 Eu1 Au1 80.94(5) 3_665 6_665
Au1 Eu1 Au1 82.42(3) 5_545 6_665
Au1 Eu1 Au1 82.42(3) 4_455 6_665
Au1 Eu1 Au1 82.42(3) 3_665 1_455
Au1 Eu1 Au1 135.286(16) 5_545 1_455
Au1 Eu1 Au1 80.94(5) 4_455 1_455
Au1 Eu1 Au1 135.286(16) 6_665 1_455
Au1 Eu1 Au1 82.42(3) 3_665 2_545
Au1 Eu1 Au1 80.94(5) 5_545 2_545
Au1 Eu1 Au1 135.286(16) 4_455 2_545
Au1 Eu1 Au1 135.286(16) 6_665 2_545
Au1 Eu1 Au1 82.42(3) 1_455 2_545
Au1 Eu1 Au2 51.402(12) 3_665 .
Au1 Eu1 Au2 86.45(2) 5_545 .
Au1 Eu1 Au2 165.18(3) 4_455 .
Au1 Eu1 Au2 86.45(2) 6_665 .
Au1 Eu1 Au2 113.88(4) 1_455 .
Au1 Eu1 Au2 51.402(12) 2_545 .
Au1 Eu1 Au2 165.18(3) 3_665 6
Au1 Eu1 Au2 51.401(12) 5_545 6
Au1 Eu1 Au2 51.401(12) 4_455 6
Au1 Eu1 Au2 113.88(4) 6_665 6
Au1 Eu1 Au2 86.45(2) 1_455 6
Au1 Eu1 Au2 86.45(2) 2_545 6
Au2 Eu1 Au2 126.420(11) . 6
Au1 Eu1 Au2 51.401(12) 3_665 2
Au1 Eu1 Au2 165.18(3) 5_545 2
Au1 Eu1 Au2 86.45(2) 4_455 2
Au1 Eu1 Au2 86.45(2) 6_665 2
Au1 Eu1 Au2 51.402(12) 1_455 2
Au1 Eu1 Au2 113.88(4) 2_545 2
Au2 Eu1 Au2 102.64(3) . 2
Au2 Eu1 Au2 126.420(11) 6 2
Au1 Eu1 Au2 113.88(4) 3_665 3
Au1 Eu1 Au2 86.45(2) 5_545 3
Au1 Eu1 Au2 86.45(2) 4_455 3
Au1 Eu1 Au2 165.18(3) 6_665 3
Au1 Eu1 Au2 51.402(12) 1_455 3
Au1 Eu1 Au2 51.402(12) 2_545 3
Au2 Eu1 Au2 102.64(3) . 3
Au2 Eu1 Au2 51.30(4) 6 3
Au2 Eu1 Au2 102.64(3) 2 3
Au1 Eu1 Au2 86.45(2) 3_665 5
Au1 Eu1 Au2 113.88(4) 5_545 5
Au1 Eu1 Au2 51.402(12) 4_455 5
Au1 Eu1 Au2 51.401(12) 6_665 5
Au1 Eu1 Au2 86.45(2) 1_455 5
Au1 Eu1 Au2 165.18(3) 2_545 5
Au2 Eu1 Au2 126.420(11) . 5
Au2 Eu1 Au2 102.64(3) 6 5
Au2 Eu1 Au2 51.30(4) 2 5
Au2 Eu1 Au2 126.420(11) 3 5
Au1 Eu1 Au2 86.45(2) 3_665 4
Au1 Eu1 Au2 51.402(12) 5_545 4
Au1 Eu1 Au2 113.88(4) 4_455 4
Au1 Eu1 Au2 51.401(12) 6_665 4
Au1 Eu1 Au2 165.18(3) 1_455 4
Au1 Eu1 Au2 86.45(2) 2_545 4
Au2 Eu1 Au2 51.30(4) . 4
Au2 Eu1 Au2 102.64(3) 6 4
Au2 Eu1 Au2 126.420(11) 2 4
Au2 Eu1 Au2 126.420(11) 3 4
Au2 Eu1 Au2 102.64(3) 5 4
Au1 Eu2 Au1 51.25(4) 2 5_556
Au1 Eu2 Au1 126.408(10) 2 4_566
Au1 Eu2 Au1 102.67(2) 5_556 4_566
Au1 Eu2 Au1 102.67(2) 2 1_565
Au1 Eu2 Au1 126.408(10) 5_556 1_565
Au1 Eu2 Au1 51.25(4) 4_566 1_565
Au1 Eu2 Au1 102.67(2) 2 3_665
Au1 Eu2 Au1 126.408(10) 5_556 3_665
Au1 Eu2 Au1 126.408(10) 4_566 3_665
Au1 Eu2 Au1 102.67(2) 1_565 3_665
Au1 Eu2 Au1 126.408(10) 2 6_666
Au1 Eu2 Au1 102.67(2) 5_556 6_666
Au1 Eu2 Au1 102.67(2) 4_566 6_666
Au1 Eu2 Au1 126.408(10) 1_565 6_666
Au1 Eu2 Au1 51.25(4) 3_665 6_666
Au1 Eu2 Au2 85.24(4) 2 4_566
Au1 Eu2 Au2 52.04(3) 5_556 4_566
Au1 Eu2 Au2 51.11(4) 4_566 4_566
Au1 Eu2 Au2 84.51(3) 1_565 4_566
Au1 Eu2 Au2 167.66(2) 3_665 4_566
Au1 Eu2 Au2 116.41(3) 6_666 4_566
Au1 Eu2 Au2 51.11(4) 2 2
Au1 Eu2 Au2 84.51(3) 5_556 2
Au1 Eu2 Au2 167.66(2) 4_566 2
Au1 Eu2 Au2 116.41(3) 1_565 2
Au1 Eu2 Au2 52.04(3) 3_665 2
Au1 Eu2 Au2 85.24(4) 6_666 2
Au2 Eu2 Au2 133.565(13) 4_566 2
Au1 Eu2 Au2 52.04(3) 2 1_565
Au1 Eu2 Au2 85.24(4) 5_556 1_565
Au1 Eu2 Au2 84.51(3) 4_566 1_565
Au1 Eu2 Au2 51.11(4) 1_565 1_565
Au1 Eu2 Au2 116.41(3) 3_665 1_565
Au1 Eu2 Au2 167.66(2) 6_666 1_565
Au2 Eu2 Au2 75.92(4) 4_566 1_565
Au2 Eu2 Au2 86.13(3) 2 1_565
Au1 Eu2 Au2 84.51(3) 2 5_556
Au1 Eu2 Au2 51.11(4) 5_556 5_556
Au1 Eu2 Au2 116.41(3) 4_566 5_556
Au1 Eu2 Au2 167.66(2) 1_565 5_556
Au1 Eu2 Au2 85.24(4) 3_665 5_556
Au1 Eu2 Au2 52.04(3) 6_666 5_556
Au2 Eu2 Au2 86.13(3) 4_566 5_556
Au2 Eu2 Au2 75.92(4) 2 5_556
Au2 Eu2 Au2 133.565(13) 1_565 5_556
Au1 Eu2 Au2 167.66(2) 2 6_666
Au1 Eu2 Au2 116.41(3) 5_556 6_666
Au1 Eu2 Au2 52.04(3) 4_566 6_666
Au1 Eu2 Au2 85.24(4) 1_565 6_666
Au1 Eu2 Au2 84.51(3) 3_665 6_666
Au1 Eu2 Au2 51.11(4) 6_666 6_666
Au2 Eu2 Au2 86.13(3) 4_566 6_666
Au2 Eu2 Au2 133.565(13) 2 6_666
Au2 Eu2 Au2 133.565(13) 1_565 6_666
Au2 Eu2 Au2 86.13(3) 5_556 6_666
Au1 Eu2 Au2 116.41(3) 2 3_665
Au1 Eu2 Au2 167.66(2) 5_556 3_665
Au1 Eu2 Au2 85.24(4) 4_566 3_665
Au1 Eu2 Au2 52.04(3) 1_565 3_665
Au1 Eu2 Au2 51.11(4) 3_665 3_665
Au1 Eu2 Au2 84.51(3) 6_666 3_665
Au2 Eu2 Au2 133.565(13) 4_566 3_665
Au2 Eu2 Au2 86.13(3) 2 3_665
Au2 Eu2 Au2 86.13(3) 1_565 3_665
Au2 Eu2 Au2 133.565(13) 5_556 3_665
Au2 Eu2 Au2 75.92(4) 6_666 3_665
Au3_b Au1 Au3_b 59.15(17) 9_655 2_655
Ga3_a Au1 Ga3_a 59.15(17) 9_655 2_655
Au3_b Au1 Au4_b 110.77(12) 9_655 2_655
Au3_b Au1 Au4_b 154.30(13) 2_655 2_655
Ga3_a Au1 Ga4_a 110.77(12) 9_655 2_655
Ga3_a Au1 Ga4_a 154.30(13) 2_655 2_655
Au3_b Au1 Au4_b 154.30(13) 9_655 3_655
Au3_b Au1 Au4_b 110.78(12) 2_655 3_655
Au4_b Au1 Au4_b 67.2(2) 2_655 3_655
Ga3_a Au1 Ga4_a 154.30(13) 9_655 3_655
Ga3_a Au1 Ga4_a 110.78(12) 2_655 3_655
Ga4_a Au1 Ga4_a 67.2(2) 2_655 3_655
Au3_b Au1 Au1 144.85(9) 9_655 4_556
Ga3_a Au1 Au1 144.85(9) 9_655 4_556
Au3_b Au1 Au1 144.85(9) 2_655 4_556
Ga3_a Au1 Au1 144.85(9) 2_655 4_556
Au4_b Au1 Au1 57.50(3) 2_655 4_556
Ga4_a Au1 Au1 57.50(3) 2_655 4_556
Au4_b Au1 Au1 57.50(3) 3_655 4_556
Ga4_a Au1 Au1 57.50(3) 3_655 4_556
Au3_b Au1 Au2 61.46(11) 9_655 .
Ga3_a Au1 Au2 61.46(11) 9_655 .
Au3_b Au1 Au2 61.46(11) 2_655 .
Ga3_a Au1 Au2 61.46(11) 2_655 .
Au4_b Au1 Au2 138.04(12) 2_655 .
Ga4_a Au1 Au2 138.04(12) 2_655 .
Au4_b Au1 Au2 138.04(12) 3_655 .
Ga4_a Au1 Au2 138.04(12) 3_655 .
Au1 Au1 Au2 103.41(3) 4_556 .
Au3_b Au1 Au2 111.34(9) 9_655 3_655
Ga3_a Au1 Au2 111.34(9) 9_655 3_655
Au3_b Au1 Au2 57.38(9) 2_655 3_655
Ga3_a Au1 Au2 57.38(9) 2_655 3_655
Au4_b Au1 Au2 114.61(14) 2_655 3_655
Ga4_a Au1 Au2 114.61(14) 2_655 3_655
Au4_b Au1 Au2 53.41(9) 3_655 3_655
Ga4_a Au1 Au2 53.41(9) 3_655 3_655
Au1 Au1 Au2 103.18(3) 4_556 3_655
Au2 Au1 Au2 105.77(3) . 3_655
Au3_b Au1 Au2 57.38(9) 9_655 2_655
Ga3_a Au1 Au2 57.38(9) 9_655 2_655
Au3_b Au1 Au2 111.34(9) 2_655 2_655
Ga3_a Au1 Au2 111.34(9) 2_655 2_655
Au4_b Au1 Au2 53.41(9) 2_655 2_655
Ga4_a Au1 Au2 53.41(9) 2_655 2_655
Au4_b Au1 Au2 114.61(14) 3_655 2_655
Ga4_a Au1 Au2 114.61(14) 3_655 2_655
Au1 Au1 Au2 103.18(3) 4_556 2_655
Au2 Au1 Au2 105.77(3) . 2_655
Au2 Au1 Au2 132.33(6) 3_655 2_655
Ga4_a Au2 Ga3_a 113.17(10) . 7
Au3_b Au2 Au3_b 111.04(13) 7 3
Ga4_a Au2 Ga3_a 113.17(10) . 3
Ga3_a Au2 Ga3_a 111.04(13) 7 3
Au3_b Au2 Au3_b 99.92(4) 7 2_655
Au3_b Au2 Au3_b 54.11(19) 3 2_655
Ga4_a Au2 Ga3_a 146.71(9) . 2_655
Ga3_a Au2 Ga3_a 99.92(4) 7 2_655
Ga3_a Au2 Ga3_a 54.11(19) 3 2_655
Au3_b Au2 Au3_b 54.11(19) 7 9_655
Au3_b Au2 Au3_b 99.92(4) 3 9_655
Au3_b Au2 Au3_b 54.78(18) 2_655 9_655
Ga4_a Au2 Ga3_a 146.71(10) . 9_655
Ga3_a Au2 Ga3_a 54.11(19) 7 9_655
Ga3_a Au2 Ga3_a 99.92(4) 3 9_655
Ga3_a Au2 Ga3_a 54.78(18) 2_655 9_655
Ga4_a Au2 Au1 110.57(12) . .
Au3_b Au2 Au1 104.06(11) 7 .
Ga3_a Au2 Au1 104.06(11) 7 .
Au3_b Au2 Au1 104.06(11) 3 .
Ga3_a Au2 Au1 104.06(11) 3 .
Au3_b Au2 Au1 54.96(8) 2_655 .
Ga3_a Au2 Au1 54.96(8) 2_655 .
Au3_b Au2 Au1 54.96(8) 9_655 .
Ga3_a Au2 Au1 54.96(8) 9_655 .
Ga4_a Au2 Au1 57.42(6) . 2_545
Au3_b Au2 Au1 131.90(11) 7 2_545
Ga3_a Au2 Au1 131.90(11) 7 2_545
Au3_b Au2 Au1 55.77(8) 3 2_545
Ga3_a Au2 Au1 55.77(8) 3 2_545
Au3_b Au2 Au1 102.94(10) 2_655 2_545
Ga3_a Au2 Au1 102.94(10) 2_655 2_545
Au3_b Au2 Au1 155.59(8) 9_655 2_545
Ga3_a Au2 Au1 155.59(8) 9_655 2_545
Au1 Au2 Au1 123.74(4) . 2_545
Ga3_a Ga3_a Ga3_a 60.0 2_665 3_565
Ga3_a Ga3_a Ga3_a 111.31(17) 2_665 7
Ga3_a Ga3_a Ga3_a 171.31(17) 3_565 7
Ga3_a Ga3_a Au1 117.09(15) 2_665 6_665
Ga3_a Ga3_a Au1 122.19(12) 3_565 6_665
Ga3_a Ga3_a Au1 60.42(9) 7 6_665
Ga3_a Ga3_a Au1 117.09(15) 2_665 3_665
Ga3_a Ga3_a Au1 122.19(12) 3_565 3_665
Ga3_a Ga3_a Au1 60.42(9) 7 3_665
Au1 Ga3_a Au1 109.71(18) 6_665 3_665
Ga3_a Ga3_a Au2 115.05(16) 2_665 5
Ga3_a Ga3_a Au2 65.85(18) 3_565 5
Ga3_a Ga3_a Au2 120.94(10) 7 5
Au1 Ga3_a Au2 66.85(7) 6_665 5
Au1 Ga3_a Au2 120.83(18) 3_665 5
Ga3_a Ga3_a Au2 115.05(16) 2_665 2
Ga3_a Ga3_a Au2 65.85(18) 3_565 2
Ga3_a Ga3_a Au2 120.94(10) 7 2
Au1 Ga3_a Au2 120.83(18) 6_665 2
Au1 Ga3_a Au2 66.85(7) 3_665 2
Au2 Ga3_a Au2 67.25(12) 5 2
Ga3_a Ga3_a Au2 60.04(18) 2_665 3_665
Ga3_a Ga3_a Au2 110.28(16) 3_565 3_665
Ga3_a Ga3_a Au2 62.61(9) 7 3_665
Au1 Ga3_a Au2 114.51(15) 6_665 3_665
Au1 Ga3_a Au2 63.57(8) 3_665 3_665
Au2 Ga3_a Au2 175.08(19) 5 3_665
Au2 Ga3_a Au2 114.46(5) 2 3_665
Ga3_a Ga3_a Au2 60.04(18) 2_665 6_665
Ga3_a Ga3_a Au2 110.28(16) 3_565 6_665
Ga3_a Ga3_a Au2 62.61(9) 7 6_665
Au1 Ga3_a Au2 63.57(8) 6_665 6_665
Au1 Ga3_a Au2 114.51(15) 3_665 6_665
Au2 Ga3_a Au2 114.46(5) 5 6_665
Au2 Ga3_a Au2 175.08(19) 2 6_665
Au2 Ga3_a Au2 63.44(11) 3_665 6_665
Ga3_a Ga3_a Eu1 179.8(2) 2_665 .
Ga3_a Ga3_a Eu1 120.2(2) 3_565 .
Ga3_a Ga3_a Eu1 68.52(7) 7 .
Au1 Ga3_a Eu1 62.85(10) 6_665 .
Au1 Ga3_a Eu1 62.85(10) 3_665 .
Au2 Ga3_a Eu1 65.08(10) 5 .
Au2 Ga3_a Eu1 65.08(10) 2 .
Au2 Ga3_a Eu1 119.83(13) 3_665 .
Au2 Ga3_a Eu1 119.83(13) 6_665 .
Au2 Ga4_a Au2 112.0(2) 4_556 .
Au2 Ga4_a Au1 122.39(10) 4_556 2_545
Au2 Ga4_a Au1 69.17(4) . 2_545
Au2 Ga4_a Au1 69.17(4) 4_556 6_666
Au2 Ga4_a Au1 122.39(10) . 6_666
Au1 Ga4_a Au1 161.5(3) 2_545 6_666
Au2 Ga4_a Au1 69.17(4) 4_556 5_546
Au2 Ga4_a Au1 122.39(10) . 5_546
Au1 Ga4_a Au1 65.01(6) 2_545 5_546
Au1 Ga4_a Au1 111.75(9) 6_666 5_546
Au2 Ga4_a Au1 122.39(10) 4_556 3_665
Au2 Ga4_a Au1 69.17(4) . 3_665
Au1 Ga4_a Au1 111.75(9) 2_545 3_665
Au1 Ga4_a Au1 65.01(6) 6_666 3_665
Au1 Ga4_a Au1 161.5(3) 5_546 3_665
Au2 Ga4_a Ga4_a 118.95(10) 4_556 3
Au2 Ga4_a Ga4_a 118.94(10) . 3
Au1 Ga4_a Ga4_a 56.39(12) 2_545 3
Au1 Ga4_a Ga4_a 105.92(12) 6_666 3
Au1 Ga4_a Ga4_a 56.39(12) 5_546 3
Au1 Ga4_a Ga4_a 105.92(12) 3_665 3
Au2 Ga4_a Ga4_a 118.95(10) 4_556 2
Au2 Ga4_a Ga4_a 118.94(10) . 2
Au1 Ga4_a Ga4_a 105.92(12) 2_545 2
Au1 Ga4_a Ga4_a 56.39(12) 6_666 2
Au1 Ga4_a Ga4_a 105.92(12) 5_546 2
Au1 Ga4_a Ga4_a 56.39(12) 3_665 2
Ga4_a Ga4_a Ga4_a 60.0 3 2
Au2 Ga4_a Eu2 66.27(10) 4_556 7_556
Au2 Ga4_a Eu2 66.27(10) . 7_556
Au1 Ga4_a Eu2 133.67(15) 2_545 7_556
Au1 Ga4_a Eu2 62.72(7) 6_666 7_556
Au1 Ga4_a Eu2 133.67(15) 5_546 7_556
Au1 Ga4_a Eu2 62.72(7) 3_665 7_556
Ga4_a Ga4_a Eu2 166.06(7) 3 7_556
Ga4_a Ga4_a Eu2 106.06(7) 2 7_556
Au2 Ga4_a Eu2 66.27(10) 4_556 1_545
Au2 Ga4_a Eu2 66.27(10) . 1_545
Au1 Ga4_a Eu2 62.72(7) 2_545 1_545
Au1 Ga4_a Eu2 133.67(15) 6_666 1_545
Au1 Ga4_a Eu2 62.72(7) 5_546 1_545
Au1 Ga4_a Eu2 133.67(15) 3_665 1_545
Ga4_a Ga4_a Eu2 106.06(7) 3 1_545
Ga4_a Ga4_a Eu2 166.06(7) 2 1_545
Eu2 Ga4_a Eu2 87.88(13) 7_556 1_545
Au2 Eu3_c Au2 128.163(12) 1_565 5
Au2 Eu3_c Au2 58.10(4) 1_565 4_565
Au2 Eu3_c Au2 98.41(3) 5 4_565
Au2 Eu3_c Au2 98.41(3) 1_565 2
Au2 Eu3_c Au2 58.10(4) 5 2
Au2 Eu3_c Au2 128.163(12) 4_565 2
Au2 Eu3_c Au2 98.41(3) 1_565 3_665
Au2 Eu3_c Au2 128.163(12) 5 3_665
Au2 Eu3_c Au2 128.163(12) 4_565 3_665
Au2 Eu3_c Au2 98.41(3) 2 3_665
Au2 Eu3_c Au2 128.163(12) 1_565 6_665
Au2 Eu3_c Au2 98.41(3) 5 6_665
Au2 Eu3_c Au2 98.41(3) 4_565 6_665
Au2 Eu3_c Au2 128.163(12) 2 6_665
Au2 Eu3_c Au2 58.10(4) 3_665 6_665
Au2 Eu3_c Eu2 119.05(2) 1_565 1_554
Au2 Eu3_c Eu2 60.95(2) 5 1_554
Au2 Eu3_c Eu2 60.95(2) 4_565 1_554
Au2 Eu3_c Eu2 119.05(2) 2 1_554
Au2 Eu3_c Eu2 119.05(2) 3_665 1_554
Au2 Eu3_c Eu2 60.95(2) 6_665 1_554
Au2 Eu3_c Eu2 60.95(2) 1_565 .
Au2 Eu3_c Eu2 119.05(2) 5 .
Au2 Eu3_c Eu2 119.05(2) 4_565 .
Au2 Eu3_c Eu2 60.95(2) 2 .
Au2 Eu3_c Eu2 60.95(2) 3_665 .
Au2 Eu3_c Eu2 119.05(2) 6_665 .
Eu2 Eu3_c Eu2 180.0 1_554 .
Au2 Eu3_c Au1 86.49(4) 1_565 5
Au2 Eu3_c Au1 49.80(4) 5 5
Au2 Eu3_c Au1 50.74(3) 4_565 5
Au2 Eu3_c Au1 85.77(3) 2 5
Au2 Eu3_c Au1 172.98(2) 3_665 5
Au2 Eu3_c Au1 114.89(3) 6_665 5
Eu2 Eu3_c Au1 53.945(17) 1_554 5
Eu2 Eu3_c Au1 126.055(17) . 5
Au2 Eu3_c Au1 49.80(4) 1_565 1_565
Au2 Eu3_c Au1 172.98(2) 5 1_565
Au2 Eu3_c Au1 85.77(3) 4_565 1_565
Au2 Eu3_c Au1 114.89(3) 2 1_565
Au2 Eu3_c Au1 50.74(3) 3_665 1_565
Au2 Eu3_c Au1 86.49(4) 6_665 1_565
Eu2 Eu3_c Au1 126.055(17) 1_554 1_565
Eu2 Eu3_c Au1 53.945(17) . 1_565
Au1 Eu3_c Au1 132.315(11) 5 1_565
Au2 Eu3_c Au1 50.74(3) 1_565 2
Au2 Eu3_c Au1 85.77(3) 5 2
Au2 Eu3_c Au1 86.49(4) 4_565 2
Au2 Eu3_c Au1 49.80(4) 2 2
Au2 Eu3_c Au1 114.89(3) 3_665 2
Au2 Eu3_c Au1 172.98(2) 6_665 2
Eu2 Eu3_c Au1 126.056(18) 1_554 2
Eu2 Eu3_c Au1 53.945(17) . 2
Au1 Eu3_c Au1 72.11(3) 5 2
Au1 Eu3_c Au1 88.88(2) 1_565 2
Au2 Eu3_c Au1 85.77(3) 1_565 4_565
Au2 Eu3_c Au1 114.89(3) 5 4_565
Au2 Eu3_c Au1 49.80(4) 4_565 4_565
Au2 Eu3_c Au1 172.98(2) 2 4_565
Au2 Eu3_c Au1 86.49(4) 3_665 4_565
Au2 Eu3_c Au1 50.74(3) 6_665 4_565
Eu2 Eu3_c Au1 53.945(17) 1_554 4_565
Eu2 Eu3_c Au1 126.055(18) . 4_565
Au1 Eu3_c Au1 88.88(2) 5 4_565
Au1 Eu3_c Au1 72.11(3) 1_565 4_565
Au1 Eu3_c Au1 132.315(11) 2 4_565

loop_
_geom_bond_atom_site_label_1
_geom_bond_atom_site_label_2
_geom_bond_distance
_geom_bond_site_symmetry_2
Eu1 Au1 3.3665(14) 3_665
Eu1 Au1 3.3665(14) 5_545
Eu1 Au1 3.3665(14) 4_455
Eu1 Au1 3.3665(14) 6_665
Eu1 Au1 3.3665(14) 1_455
Eu1 Au1 3.3665(14) 2_545
Eu1 Au2 3.4822(15) .
Eu1 Au2 3.4822(15) 6
Eu1 Au2 3.4822(15) 2
Eu1 Au2 3.4822(15) 3
Eu1 Au2 3.4822(15) 5
Eu1 Au2 3.4822(15) 4
Eu2 Au1 3.3287(10) 2
Eu2 Au1 3.3287(10) 5_556
Eu2 Au1 3.3287(10) 4_566
Eu2 Au1 3.3287(10) 1_565
Eu2 Au1 3.3287(10) 3_665
Eu2 Au1 3.3287(10) 6_666
Eu2 Au2 3.4419(10) 4_566
Eu2 Au2 3.4419(10) 2
Eu2 Au2 3.4419(10) 1_565
Eu2 Au2 3.4419(10) 5_556
Eu2 Au2 3.4419(10) 6_666
Eu2 Au2 3.4419(10) 3_665
Au1 Au3_b 2.672(3) 9_655
Au1 Ga3_a 2.672(3) 9_655
Au1 Au3_b 2.672(3) 2_655
Au1 Ga3_a 2.672(3) 2_655
Au1 Au4_b 2.6792(15) 2_655
Au1 Ga4_a 2.6792(15) 2_655
Au1 Au4_b 2.6792(15) 3_655
Au1 Ga4_a 2.6792(15) 3_655
Au1 Au1 2.879(2) 4_556
Au1 Au2 2.923(2) .
Au1 Au2 2.9719(12) 3_655
Au1 Au2 2.9719(12) 2_655
Au2 Ga4_a 2.553(4) .
Au2 Au3_b 2.722(4) 7
Au2 Ga3_a 2.722(4) 7
Au2 Au3_b 2.722(4) 3
Au2 Ga3_a 2.722(4) 3
Au2 Au3_b 2.867(4) 2_655
Au2 Ga3_a 2.867(4) 2_655
Au2 Au3_b 2.867(4) 9_655
Au2 Ga3_a 2.867(4) 9_655
Au2 Au1 2.9719(12) 2_545
Ga3_a Ga3_a 2.546(8) 2_665
Ga3_a Ga3_a 2.546(8) 3_565
Ga3_a Ga3_a 2.638(9) 7
Ga3_a Au1 2.672(3) 6_665
Ga3_a Au1 2.672(3) 3_665
Ga3_a Au2 2.722(4) 5
Ga3_a Au2 2.722(4) 2
Ga3_a Au2 2.867(4) 3_665
Ga3_a Au2 2.867(4) 6_665
Ga4_a Au2 2.553(4) 4_556
Ga4_a Au1 2.6792(15) 2_545
Ga4_a Au1 2.6792(15) 6_666
Ga4_a Au1 2.6792(15) 5_546
Ga4_a Au1 2.6792(15) 3_665
Ga4_a Ga4_a 2.966(10) 3
Ga4_a Ga4_a 2.966(10) 2
Ga4_a Eu2 3.554(4) 7_556
Ga4_a Eu2 3.554(4) 1_545
Eu3_c Au2 3.1043(9) 1_565
Eu3_c Au2 3.1043(9) 5
Eu3_c Au2 3.1043(9) 4_565
Eu3_c Au2 3.1043(9) 2
Eu3_c Au2 3.1043(9) 3_665
Eu3_c Au2 3.1043(9) 6_665
Eu3_c Eu2 3.6246(4) 1_554
Eu3_c Au1 3.7124(10) 5
Eu3_c Au1 3.7124(10) 1_565
Eu3_c Au1 3.7124(10) 2
Eu3_c Au1 3.7124(10) 4_565
